data_4123271
loop_
_publ_author_name
'Chernick, Erin T.'
'Casillas, Rub\'en'
'Zirzlmeier, Johannes'
'Gardner, Daniel M.'
'Gruber, Marco'
'Kropp, Henning'
'Meyer, Karsten'
'Wasielewski, Michael R.'
'Guldi, Dirk M.'
'Tykwinski, Rik R.'

_publ_section_title
;
 Pentacene Appended to a TEMPO Stable Free Radical: The Effect of Magnetic
 Exchange Coupling on Photoexcited Pentacene.
;
_journal_issue 2
_journal_name_full 'Journal of the American Chemical Society'
_journal_page_first 857
_journal_page_last 863
_journal_paper_doi 10.1021/ja510958k
_journal_volume 137
_journal_year 2015
_chemical_formula_moiety 'C49 H55 N2 O Si'
_chemical_formula_sum 'C49 H55 N2 O Si'
_chemical_formula_weight 716.04
_chemical_name_systematic
;
 ? 
;
_space_group_crystal_system monoclinic
_space_group_IT_number 14
_space_group_name_Hall '-P 2yn'
_space_group_name_H-M_alt 'P 1 21/n 1'
_symmetry_space_group_name_Hall '-P 2yn'
_symmetry_space_group_name_H-M 'P 1 21/n 1'
_atom_sites_solution_hydrogens geom
_atom_sites_solution_primary direct
_atom_sites_solution_secondary difmap
_audit_creation_date 2013-04-26
_audit_creation_method
;
  Olex2 1.2-ac2
  (compiled 2012.03.27 svn.r2268, GUI svn.r4156)
;
_cell_angle_alpha 90.00
_cell_angle_beta 112.597(3)
_cell_angle_gamma 90.00
_cell_formula_units_Z 4
_cell_length_a 20.8238(5)
_cell_length_b 9.89673(15)
_cell_length_c 24.1698(6)
_cell_measurement_reflns_used 4997
_cell_measurement_temperature 173.00(14)
_cell_measurement_theta_max 56.6880
_cell_measurement_theta_min 5.7140
_cell_volume 4598.7(2)
_computing_cell_refinement
;
CrysAlisPro, Agilent Technologies,
Version 1.171.36.28 (release 01-02-2013 CrysAlis171 .NET)
(compiled Feb  1 2013,16:14:44)
;
_computing_data_collection
;
CrysAlisPro, Agilent Technologies,
Version 1.171.36.28 (release 01-02-2013 CrysAlis171 .NET)
(compiled Feb  1 2013,16:14:44)
;
_computing_data_reduction
;
CrysAlisPro, Agilent Technologies,
Version 1.171.36.28 (release 01-02-2013 CrysAlis171 .NET)
(compiled Feb  1 2013,16:14:44)
;
_computing_molecular_graphics
;
O. V. Dolomanov, L. J. Bourhis, R. J. Gildea, J. A. K. Howard and H. Puschmann,
OLEX2: a complete structure solution, refinement and analysis program.
J. Appl. Cryst. (2009). 42, 339-341.
;
_computing_publication_material
;
O. V. Dolomanov, L. J. Bourhis, R. J. Gildea, J. A. K. Howard and H. Puschmann,
OLEX2: a complete structure solution, refinement and analysis program.
J. Appl. Cryst. (2009). 42, 339-341.
;
_computing_structure_refinement
;
SHELXL, G.M. Sheldrick, Acta Cryst.
(2008). A64, 112-122
;
_computing_structure_solution
;
SHELXS, G.M. Sheldrick, Acta Cryst.
(2008). A64, 112-122
;
_diffrn_ambient_temperature 173.00(14)
_diffrn_detector_area_resol_mean 10.6144
_diffrn_measured_fraction_theta_full 0.9855
_diffrn_measured_fraction_theta_max 0.9667
_diffrn_measurement_details
;
  1 omega  -89.00  -35.00   1.0000   49.2300
omega____ theta____ kappa____ phi______ frames
    -        0.0000 -178.0000  120.0000 54

  2 omega    6.00   32.00   1.0000  196.9400
omega____ theta____ kappa____ phi______ frames
    -       72.2053  -99.0000  -60.0000 26

  3 omega   53.00  103.00   1.0000  196.9400
omega____ theta____ kappa____ phi______ frames
    -       72.2053  -99.0000  -60.0000 50

  4 omega    6.00  100.00   1.0000  196.9400
omega____ theta____ kappa____ phi______ frames
    -       72.2053  -57.0000  150.0000 94

  5 omega   14.00   90.00   1.0000  196.9400
omega____ theta____ kappa____ phi______ frames
    -       72.2053  -38.0000  -60.0000 76

  6 omega   52.00  141.00   1.0000  196.9400
omega____ theta____ kappa____ phi______ frames
    -       72.2053   57.0000  -60.0000 89
;
_diffrn_measurement_device_type 'SuperNova, Dual, Cu at zero, Atlas'
_diffrn_measurement_method '\w scans'
_diffrn_orient_matrix_UB_11 -0.0384461000
_diffrn_orient_matrix_UB_12 0.0698245000
_diffrn_orient_matrix_UB_13 0.0353652000
_diffrn_orient_matrix_UB_21 0.0697086000
_diffrn_orient_matrix_UB_22 0.0203888000
_diffrn_orient_matrix_UB_23 0.0533605000
_diffrn_orient_matrix_UB_31 0.0090689000
_diffrn_orient_matrix_UB_32 0.1376052000
_diffrn_orient_matrix_UB_33 -0.0258849000
_diffrn_radiation_monochromator mirror
_diffrn_radiation_type 'Cu K\a'
_diffrn_radiation_wavelength 1.5418
_diffrn_reflns_av_R_equivalents 0.0358
_diffrn_reflns_av_unetI/netI 0.0426
_diffrn_reflns_limit_h_max 22
_diffrn_reflns_limit_h_min -21
_diffrn_reflns_limit_k_max 10
_diffrn_reflns_limit_k_min -7
_diffrn_reflns_limit_l_max 22
_diffrn_reflns_limit_l_min -25
_diffrn_reflns_number 11483
_diffrn_reflns_theta_full 56.65
_diffrn_reflns_theta_max 56.65
_diffrn_reflns_theta_min 5.29
_diffrn_source 'SuperNova (Cu) X-ray Source'
_exptl_absorpt_coefficient_mu 0.701
_exptl_absorpt_correction_T_max 1.00000
_exptl_absorpt_correction_T_min 0.63943
_exptl_absorpt_correction_type analytical
_exptl_absorpt_process_details
;
CrysAlisPro, Agilent Technologies,
Version 1.171.36.28 (release 01-02-2013 CrysAlis171 .NET)
(compiled Feb  1 2013,16:14:44)
Empirical absorption correction using spherical harmonics,
 implemented in SCALE3 ABSPACK scaling algorithm.
;
_exptl_crystal_colour 'metallic dark violet'
_exptl_crystal_colour_lustre metallic
_exptl_crystal_colour_modifier dark
_exptl_crystal_colour_primary violet
_exptl_crystal_density_diffrn 1.034
_exptl_crystal_density_method 'not measured'
_exptl_crystal_description needle
_exptl_crystal_F_000 1540
_exptl_crystal_recrystallization_method 'crystallized from DCM/Acetone'
_exptl_crystal_size_max 0.185
_exptl_crystal_size_mid 0.0276
_exptl_crystal_size_min 0.0173
_refine_diff_density_max 0.332
_refine_diff_density_min -0.337
_refine_diff_density_rms 0.063
_refine_ls_extinction_method none
_refine_ls_goodness_of_fit_ref 1.052
_refine_ls_hydrogen_treatment mixed
_refine_ls_matrix_type full
_refine_ls_number_parameters 488
_refine_ls_number_reflns 5947
_refine_ls_number_restraints 0
_refine_ls_restrained_S_all 1.052
_refine_ls_R_factor_all 0.0747
_refine_ls_R_factor_gt 0.0621
_refine_ls_shift/su_max 0.000
_refine_ls_shift/su_mean 0.000
_refine_ls_structure_factor_coef Fsqd
_refine_ls_weighting_details 'calc w=1/[\s^2^(Fo^2^)+(0.1438P)^2^+0.0000P] where P=(Fo^2^+2Fc^2^)/3'
_refine_ls_weighting_scheme calc
_refine_ls_wR_factor_gt 0.1888
_refine_ls_wR_factor_ref 0.2030
_reflns_number_gt 4669
_reflns_number_total 5947
_reflns_threshold_expression >2sigma(I)
_cod_data_source_file ja510958k_si_001.cif
_cod_data_source_block ec03
_cod_depositor_comments 'Adding full bibliography for 4123270--4123271.cif.'
_cod_original_cell_volume 4598.72(18)
_cod_database_code 4123271
_chemical_oxdiff_formula 'C12 H10 N2'
_reflns_odcompleteness_completeness 98.55
_reflns_odcompleteness_iscentric 1
_reflns_odcompleteness_theta 55.03

loop_
_space_group_symop_id
_space_group_symop_operation_xyz
1 'x, y, z'
2 '-x+1/2, y+1/2, -z+1/2'
3 '-x, -y, -z'
4 'x-1/2, -y-1/2, z-1/2'

loop_
_atom_site_label
_atom_site_type_symbol
_atom_site_fract_x
_atom_site_fract_y
_atom_site_fract_z
_atom_site_U_iso_or_equiv
_atom_site_adp_type
_atom_site_occupancy
_atom_site_symmetry_multiplicity
_atom_site_calc_flag
_atom_site_refinement_flags
C1 C 0.13084(16) 0.7061(3) 0.63568(12) 0.0372(7) Uani 1 1 d .
C2 C 0.11420(16) 0.7883(3) 0.66549(13) 0.0401(7) Uani 1 1 d .
C3 C 0.09722(17) 1.0879(3) 0.67490(13) 0.0446(8) Uani 1 1 d .
H3 H 0.0515 1.1007 0.6426 0.054 Uiso 1 1 calc R
C4 C 0.1512(2) 1.0947(3) 0.64641(16) 0.0568(9) Uani 1 1 d .
H4A H 0.1497 1.1823 0.6289 0.085 Uiso 1 1 calc R
H4B H 0.1410 1.0268 0.6159 0.085 Uiso 1 1 calc R
H4C H 0.1967 1.0792 0.6765 0.085 Uiso 1 1 calc R
C5 C 0.1083(2) 1.2071(3) 0.71874(17) 0.0642(10) Uani 1 1 d .
H5A H 0.1529 1.1987 0.7510 0.096 Uiso 1 1 calc R
H5B H 0.0725 1.2062 0.7346 0.096 Uiso 1 1 calc R
H5C H 0.1063 1.2906 0.6979 0.096 Uiso 1 1 calc R
C6 C 0.0057(2) 0.8855(4) 0.70886(18) 0.0704(11) Uani 1 1 d .
H6 H 0.0081 0.7990 0.7292 0.084 Uiso 1 1 calc R
C7 C -0.0176(3) 0.9897(7) 0.7432(4) 0.152(3) Uani 1 1 d .
H7A H -0.0247 1.0749 0.7228 0.228 Uiso 1 1 calc R
H7B H 0.0175 0.9994 0.7828 0.228 Uiso 1 1 calc R
H7C H -0.0603 0.9608 0.7459 0.228 Uiso 1 1 calc R
C8 C -0.0468(2) 0.8674(7) 0.6450(3) 0.124(2) Uani 1 1 d .
H8A H -0.0910 0.8421 0.6457 0.186 Uiso 1 1 calc R
H8B H -0.0309 0.7979 0.6256 0.186 Uiso 1 1 calc R
H8C H -0.0515 0.9507 0.6235 0.186 Uiso 1 1 calc R
C9 C 0.16237(18) 0.9016(3) 0.78794(13) 0.0499(9) Uani 1 1 d .
H9 H 0.1563 0.9757 0.8124 0.060 Uiso 1 1 calc R
C10 C 0.23586(19) 0.9119(4) 0.78758(16) 0.0682(11) Uani 1 1 d .
H10A H 0.2697 0.8945 0.8271 0.102 Uiso 1 1 calc R
H10B H 0.2429 1.0010 0.7752 0.102 Uiso 1 1 calc R
H10C H 0.2409 0.8466 0.7602 0.102 Uiso 1 1 calc R
C11 C 0.1546(3) 0.7685(4) 0.81650(17) 0.0888(14) Uani 1 1 d .
H11A H 0.1618 0.6946 0.7938 0.133 Uiso 1 1 calc R
H11B H 0.1088 0.7627 0.8168 0.133 Uiso 1 1 calc R
H11C H 0.1885 0.7643 0.8569 0.133 Uiso 1 1 calc R
C12 C 0.24057(15) 0.0028(3) 0.38703(13) 0.0380(7) Uani 1 1 d .
H12 H 0.2471 0.0284 0.3525 0.046 Uiso 1 1 calc R
C21 C 0.14999(15) 0.6109(3) 0.60037(11) 0.0333(7) Uani 1 1 d .
C22 C 0.10669(14) 0.4976(3) 0.57644(11) 0.0315(6) Uani 1 1 d .
C23 C 0.04529(15) 0.4752(3) 0.58657(12) 0.0341(7) Uani 1 1 d .
H23 H 0.0338 0.5359 0.6107 0.041 Uiso 1 1 calc R
C24 C 0.00161(14) 0.3677(3) 0.56241(11) 0.0327(6) Uani 1 1 d .
C25 C -0.05971(15) 0.3428(3) 0.57395(13) 0.0406(7) Uani 1 1 d .
H25 H -0.0711 0.4010 0.5990 0.049 Uiso 1 1 calc R
C26 C -0.10173(16) 0.2351(3) 0.54888(13) 0.0421(7) Uani 1 1 d .
H26 H -0.1412 0.2201 0.5571 0.051 Uiso 1 1 calc R
C27 C -0.08525(15) 0.1462(3) 0.51029(12) 0.0376(7) Uani 1 1 d .
H27 H -0.1143 0.0732 0.4934 0.045 Uiso 1 1 calc R
C28 C -0.02791(14) 0.1653(3) 0.49746(12) 0.0330(7) Uani 1 1 d .
H28 H -0.0186 0.1062 0.4716 0.040 Uiso 1 1 calc R
C29 C 0.01847(14) 0.2761(2) 0.52357(11) 0.0308(6) Uani 1 1 d .
C30 C 0.07893(13) 0.2942(3) 0.51352(11) 0.0303(6) Uani 1 1 d .
H30 H 0.0893 0.2340 0.4886 0.036 Uiso 1 1 calc R
C31 C 0.12556(14) 0.4017(2) 0.54012(11) 0.0303(6) Uani 1 1 d .
C32 C 0.18934(14) 0.4159(2) 0.53256(11) 0.0310(7) Uani 1 1 d .
C33 C 0.23271(15) 0.5295(3) 0.55722(11) 0.0344(7) Uani 1 1 d .
C34 C 0.29732(16) 0.5464(3) 0.55186(13) 0.0419(7) Uani 1 1 d .
H34 H 0.3118 0.4817 0.5312 0.050 Uiso 1 1 calc R
C35 C 0.33978(17) 0.6562(3) 0.57643(13) 0.0479(8) Uani 1 1 d .
C36 C 0.4067(2) 0.6719(4) 0.57221(17) 0.0699(11) Uani 1 1 d .
H36 H 0.4217 0.6080 0.5516 0.084 Uiso 1 1 calc R
C37 C 0.4478(2) 0.7793(5) 0.5981(2) 0.0860(14) Uani 1 1 d .
H37 H 0.4908 0.7881 0.5950 0.103 Uiso 1 1 calc R
C38 C 0.4264(2) 0.8775(5) 0.62944(19) 0.0810(13) Uani 1 1 d .
H38 H 0.4557 0.9497 0.6471 0.097 Uiso 1 1 calc R
C39 C 0.3642(2) 0.8686(4) 0.63436(16) 0.0645(10) Uani 1 1 d .
H39 H 0.3507 0.9353 0.6548 0.077 Uiso 1 1 calc R
C40 C 0.31862(17) 0.7564(3) 0.60808(13) 0.0464(8) Uani 1 1 d .
C41 C 0.25545(17) 0.7406(3) 0.61454(13) 0.0440(8) Uani 1 1 d .
H41 H 0.2415 0.8061 0.6352 0.053 Uiso 1 1 calc R
C42 C 0.21200(15) 0.6285(3) 0.59071(11) 0.0348(7) Uani 1 1 d .
C51 C 0.20942(13) 0.3107(3) 0.49800(11) 0.0303(6) Uani 1 1 d .
C52 C 0.21496(15) 0.3419(3) 0.44375(12) 0.0379(7) Uani 1 1 d .
H52 H 0.2103 0.4311 0.4307 0.045 Uiso 1 1 calc R
C53 C 0.22730(15) 0.2420(3) 0.40909(13) 0.0375(7) Uani 1 1 d .
H53 H 0.2305 0.2646 0.3729 0.045 Uiso 1 1 calc R
C54 C 0.23495(15) 0.1081(3) 0.42776(12) 0.0348(7) Uani 1 1 d .
C55 C 0.23269(15) 0.0769(3) 0.48322(12) 0.0341(7) Uani 1 1 d .
H55 H 0.2395 -0.0116 0.4971 0.041 Uiso 1 1 calc R
C56 C 0.22039(14) 0.1773(3) 0.51758(12) 0.0329(7) Uani 1 1 d .
H56 H 0.2194 0.1553 0.5547 0.039 Uiso 1 1 calc R
C61 C 0.24025(16) -0.2193(3) 0.35294(13) 0.0387(7) Uani 1 1 d .
H61 H 0.2456 -0.1726 0.3192 0.046 Uiso 1 1 calc R
C62 C 0.30159(16) -0.3129(3) 0.38396(14) 0.0425(7) Uani 1 1 d .
H62A H 0.2965 -0.3524 0.4188 0.051 Uiso 1 1 calc R
H62B H 0.3440 -0.2598 0.3980 0.051 Uiso 1 1 calc R
C63 C 0.30879(16) -0.4263(3) 0.34407(14) 0.0419(8) Uani 1 1 d .
C63A C 0.33776(19) -0.3756(4) 0.29894(16) 0.0573(9) Uani 1 1 d .
H63A H 0.3086 -0.3046 0.2753 0.086 Uiso 1 1 calc R
H63B H 0.3390 -0.4486 0.2732 0.086 Uiso 1 1 calc R
H63C H 0.3840 -0.3416 0.3198 0.086 Uiso 1 1 calc R
C63B C 0.35663(19) -0.5352(3) 0.38319(16) 0.0572(9) Uani 1 1 d .
H63D H 0.4012 -0.4965 0.4062 0.086 Uiso 1 1 calc R
H63E H 0.3621 -0.6060 0.3582 0.086 Uiso 1 1 calc R
H63F H 0.3367 -0.5716 0.4098 0.086 Uiso 1 1 calc R
C65 C 0.17149(16) -0.4160(3) 0.28809(13) 0.0398(7) Uani 1 1 d .
C65A C 0.15806(19) -0.3607(3) 0.22535(14) 0.0533(9) Uani 1 1 d .
H65A H 0.1585 -0.4338 0.1994 0.080 Uiso 1 1 calc R
H65B H 0.1937 -0.2968 0.2277 0.080 Uiso 1 1 calc R
H65C H 0.1135 -0.3168 0.2097 0.080 Uiso 1 1 calc R
C65B C 0.11386(17) -0.5144(3) 0.28384(15) 0.0510(8) Uani 1 1 d .
H65D H 0.0704 -0.4668 0.2717 0.076 Uiso 1 1 calc R
H65E H 0.1239 -0.5555 0.3222 0.076 Uiso 1 1 calc R
H65F H 0.1108 -0.5832 0.2549 0.076 Uiso 1 1 calc R
C66 C 0.17423(16) -0.3026(3) 0.33187(13) 0.0411(7) Uani 1 1 d .
H66A H 0.1350 -0.2428 0.3128 0.049 Uiso 1 1 calc R
H66B H 0.1689 -0.3420 0.3666 0.049 Uiso 1 1 calc R
N1 N 0.23680(13) -0.1221(2) 0.39758(10) 0.0405(6) Uani 1 1 d .
N64 N 0.23921(13) -0.4901(2) 0.31118(11) 0.0412(6) Uani 1 1 d .
O1 O 0.23997(12) -0.6027(2) 0.28483(10) 0.0553(6) Uani 1 1 d .
Si1 Si 0.09491(4) 0.91902(7) 0.71060(3) 0.0334(3) Uani 1 1 d .

loop_
_atom_site_aniso_label
_atom_site_aniso_U_11
_atom_site_aniso_U_22
_atom_site_aniso_U_33
_atom_site_aniso_U_23
_atom_site_aniso_U_13
_atom_site_aniso_U_12
C1 0.0478(18) 0.0297(15) 0.0253(14) -0.0004(13) 0.0042(13) -0.0014(13)
C2 0.0446(18) 0.0361(17) 0.0314(16) -0.0019(14) 0.0055(14) -0.0053(14)
C3 0.0464(19) 0.0376(17) 0.0388(17) -0.0020(13) 0.0042(14) 0.0054(14)
C4 0.071(2) 0.048(2) 0.053(2) 0.0059(16) 0.0256(19) -0.0063(17)
C5 0.090(3) 0.0384(19) 0.062(2) -0.0051(16) 0.027(2) 0.0060(18)
C6 0.057(2) 0.077(3) 0.082(3) 0.014(2) 0.032(2) -0.001(2)
C7 0.129(5) 0.155(5) 0.240(8) -0.022(6) 0.147(6) 0.004(4)
C8 0.042(3) 0.168(5) 0.124(4) 0.046(4) -0.009(3) -0.024(3)
C9 0.062(2) 0.0471(18) 0.0302(16) -0.0017(14) 0.0058(15) 0.0120(16)
C10 0.051(2) 0.068(2) 0.054(2) -0.0177(18) -0.0144(18) 0.0130(18)
C11 0.119(4) 0.075(3) 0.047(2) 0.021(2) 0.005(2) 0.003(3)
C12 0.0419(18) 0.0385(18) 0.0392(16) -0.0022(13) 0.0218(14) -0.0025(13)
C21 0.0433(17) 0.0246(14) 0.0237(14) -0.0009(12) 0.0039(12) 0.0054(13)
C22 0.0417(17) 0.0235(14) 0.0235(13) 0.0021(11) 0.0063(12) 0.0066(12)
C23 0.0456(17) 0.0289(15) 0.0279(14) -0.0016(12) 0.0144(13) 0.0083(13)
C24 0.0402(16) 0.0275(14) 0.0276(14) 0.0016(12) 0.0099(13) 0.0052(13)
C25 0.0424(17) 0.0457(18) 0.0348(16) 0.0011(14) 0.0159(14) 0.0088(15)
C26 0.0408(17) 0.0472(18) 0.0404(17) -0.0044(14) 0.0178(14) -0.0031(15)
C27 0.0355(16) 0.0372(16) 0.0350(16) -0.0014(13) 0.0079(13) -0.0046(13)
C28 0.0380(16) 0.0288(15) 0.0285(14) -0.0017(12) 0.0086(12) 0.0012(13)
C29 0.0383(16) 0.0252(14) 0.0242(13) 0.0033(11) 0.0067(12) 0.0059(12)
C30 0.0361(16) 0.0245(14) 0.0282(14) -0.0009(11) 0.0099(12) 0.0052(12)
C31 0.0362(16) 0.0250(14) 0.0238(13) 0.0002(11) 0.0051(12) 0.0018(12)
C32 0.0397(17) 0.0253(14) 0.0249(14) 0.0022(11) 0.0090(13) 0.0000(12)
C33 0.0400(17) 0.0321(15) 0.0246(14) 0.0026(12) 0.0054(12) -0.0010(13)
C34 0.0466(18) 0.0428(17) 0.0354(16) -0.0049(14) 0.0146(14) -0.0104(15)
C35 0.053(2) 0.0494(19) 0.0368(17) -0.0006(15) 0.0128(15) -0.0182(16)
C36 0.063(2) 0.086(3) 0.066(2) -0.017(2) 0.030(2) -0.033(2)
C37 0.073(3) 0.104(3) 0.087(3) -0.023(3) 0.037(3) -0.050(3)
C38 0.089(3) 0.081(3) 0.072(3) -0.021(2) 0.029(2) -0.051(3)
C39 0.078(3) 0.054(2) 0.055(2) -0.0117(18) 0.019(2) -0.029(2)
C40 0.056(2) 0.0400(17) 0.0368(17) -0.0020(14) 0.0102(15) -0.0145(15)
C41 0.058(2) 0.0326(16) 0.0326(16) -0.0025(13) 0.0077(15) -0.0042(15)
C42 0.0463(18) 0.0246(14) 0.0243(14) 0.0023(12) 0.0033(13) -0.0007(13)
C51 0.0311(15) 0.0293(15) 0.0291(15) -0.0012(12) 0.0101(12) -0.0041(12)
C52 0.0471(18) 0.0259(15) 0.0388(16) 0.0019(13) 0.0145(14) -0.0038(13)
C53 0.0488(18) 0.0341(16) 0.0336(15) 0.0003(13) 0.0203(14) -0.0041(13)
C54 0.0375(17) 0.0316(15) 0.0374(16) -0.0029(13) 0.0169(13) -0.0027(12)
C55 0.0393(17) 0.0260(15) 0.0361(16) -0.0005(12) 0.0135(13) -0.0021(12)
C56 0.0366(16) 0.0334(16) 0.0285(14) -0.0016(12) 0.0122(12) -0.0036(12)
C61 0.0519(18) 0.0302(15) 0.0409(16) -0.0029(13) 0.0256(15) 0.0004(13)
C62 0.0439(18) 0.0372(16) 0.0476(17) -0.0038(14) 0.0188(15) -0.0051(14)
C63 0.0448(18) 0.0362(17) 0.0524(18) -0.0019(14) 0.0272(16) 0.0017(14)
C63A 0.065(2) 0.0504(19) 0.071(2) -0.0019(18) 0.042(2) 0.0049(18)
C63B 0.056(2) 0.0464(19) 0.066(2) 0.0027(17) 0.0186(18) 0.0109(17)
C65 0.0490(19) 0.0347(16) 0.0373(16) -0.0015(12) 0.0185(14) 0.0018(14)
C65A 0.068(2) 0.0511(19) 0.0414(18) 0.0004(16) 0.0210(17) -0.0020(17)
C65B 0.056(2) 0.0465(19) 0.0492(19) -0.0035(15) 0.0191(16) -0.0093(16)
C66 0.0457(18) 0.0365(16) 0.0434(17) -0.0045(13) 0.0198(14) 0.0019(14)
N1 0.0510(16) 0.0335(14) 0.0419(14) -0.0045(11) 0.0233(12) -0.0033(12)
N64 0.0541(17) 0.0305(13) 0.0441(14) -0.0077(11) 0.0244(12) -0.0001(11)
O1 0.0734(17) 0.0357(12) 0.0603(14) -0.0127(11) 0.0296(13) 0.0017(11)
Si1 0.0366(5) 0.0327(5) 0.0268(5) -0.0035(3) 0.0077(4) -0.0003(3)

loop_
_atom_type_symbol
_atom_type_description
_atom_type_scat_dispersion_real
_atom_type_scat_dispersion_imag
_atom_type_scat_source
C C 0.0181 0.0091 'International Tables Vol C Tables 4.2.6.8 and 6.1.1.4'
H H 0.0000 0.0000 'International Tables Vol C Tables 4.2.6.8 and 6.1.1.4'
N N 0.0311 0.0180 'International Tables Vol C Tables 4.2.6.8 and 6.1.1.4'
O O 0.0492 0.0322 'International Tables Vol C Tables 4.2.6.8 and 6.1.1.4'
Si Si 0.2541 0.3302 'International Tables Vol C Tables 4.2.6.8 and 6.1.1.4'

loop_
_exptl_crystal_face_index_h
_exptl_crystal_face_index_k
_exptl_crystal_face_index_l
_exptl_crystal_face_perp_dist
_exptl_oxdiff_crystal_face_indexfrac_h
_exptl_oxdiff_crystal_face_indexfrac_k
_exptl_oxdiff_crystal_face_indexfrac_l
_exptl_oxdiff_crystal_face_x
_exptl_oxdiff_crystal_face_y
_exptl_oxdiff_crystal_face_z
1 6 0 0.0887 0.5735 6.4162 0.1992 0.4330 0.1814 0.8829
-7 0 15 0.0096 -7.0386 -0.4188 15.4655 0.7883 0.3261 -0.5218
7 1 -15 0.0118 7.0378 0.7228 -15.3942 -0.7645 -0.3161 0.5618
-13 0 5 0.0084 -13.4580 0.3108 4.8396 0.7103 -0.6736 -0.2046
13 0 -5 0.0135 13.4926 -0.0311 -5.1305 -0.7024 0.6661 0.2509
-5 0 -11 0.0084 -5.0498 -0.4045 -11.1525 -0.2285 -0.9554 0.1872
5 0 11 0.0068 4.8160 0.1251 11.3824 0.2261 0.9456 -0.2337
2 -6 2 0.0916 2.0087 -5.9991 1.9952 -0.4255 0.1242 -0.8589

loop_
_geom_angle_atom_site_label_1
_geom_angle_atom_site_label_2
_geom_angle_atom_site_label_3
_geom_angle
C2 C1 C21 179.5(3)
C1 C2 Si1 175.7(3)
C4 C3 C5 109.5(3)
C4 C3 Si1 113.4(2)
C5 C3 Si1 112.7(2)
C7 C6 C8 112.4(5)
C7 C6 Si1 113.0(3)
C8 C6 Si1 111.3(3)
C10 C9 Si1 110.9(2)
C11 C9 C10 109.8(3)
C11 C9 Si1 111.3(2)
N1 C12 C54 121.9(3)
C22 C21 C1 119.1(3)
C42 C21 C1 120.1(2)
C42 C21 C22 120.7(2)
C21 C22 C31 119.3(2)
C23 C22 C21 122.1(2)
C23 C22 C31 118.6(2)
C24 C23 C22 122.9(2)
C23 C24 C25 123.0(2)
C23 C24 C29 118.4(2)
C25 C24 C29 118.5(3)
C26 C25 C24 121.1(3)
C25 C26 C27 120.1(3)
C28 C27 C26 121.4(3)
C27 C28 C29 120.5(2)
C28 C29 C24 118.4(2)
C30 C29 C24 119.9(2)
C30 C29 C28 121.7(2)
C29 C30 C31 121.9(2)
C30 C31 C22 118.0(2)
C32 C31 C22 120.1(2)
C32 C31 C30 121.9(2)
C31 C32 C33 120.0(2)
C31 C32 C51 118.8(2)
C33 C32 C51 121.1(2)
C32 C33 C42 119.7(3)
C34 C33 C32 122.0(3)
C34 C33 C42 118.3(3)
C35 C34 C33 121.9(3)
C34 C35 C36 122.0(3)
C34 C35 C40 120.0(3)
C40 C35 C36 118.0(3)
C37 C36 C35 120.5(4)
C36 C37 C38 121.0(4)
C39 C38 C37 121.1(4)
C38 C39 C40 120.3(4)
C35 C40 C39 119.1(3)
C41 C40 C35 118.9(3)
C41 C40 C39 121.9(3)
C40 C41 C42 121.9(3)
C21 C42 C33 120.1(2)
C41 C42 C21 121.0(3)
C41 C42 C33 118.9(3)
C52 C51 C32 121.0(2)
C56 C51 C32 121.1(2)
C56 C51 C52 117.9(2)
C53 C52 C51 120.9(2)
C52 C53 C54 120.7(2)
C53 C54 C12 119.2(2)
C53 C54 C55 118.8(2)
C55 C54 C12 121.9(2)
C56 C55 C54 120.1(2)
C55 C56 C51 121.5(2)
C66 C61 C62 108.4(2)
N1 C61 C62 107.8(2)
N1 C61 C66 108.0(2)
C61 C62 C63 113.9(2)
C62 C63 C63B 109.2(3)
C63A C63 C62 111.9(2)
C63A C63 C63B 109.5(3)
N64 C63 C62 109.6(2)
N64 C63 C63A 109.1(3)
N64 C63 C63B 107.4(2)
C65B C65 C65A 108.9(3)
C65B C65 C66 109.6(2)
C66 C65 C65A 111.5(2)
N64 C65 C65A 109.4(2)
N64 C65 C65B 108.6(2)
N64 C65 C66 108.8(2)
C61 C66 C65 114.9(2)
C12 N1 C61 117.8(2)
C65 N64 C63 125.0(2)
O1 N64 C63 115.7(2)
O1 N64 C65 115.4(2)
C2 Si1 C3 107.62(13)
C2 Si1 C6 107.70(17)
C2 Si1 C9 106.14(14)
C6 Si1 C3 110.21(17)
C9 Si1 C3 113.44(14)
C9 Si1 C6 111.40(17)

loop_
_geom_bond_atom_site_label_1
_geom_bond_atom_site_label_2
_geom_bond_distance
C1 C2 1.222(4)
C1 C21 1.427(4)
C2 Si1 1.833(3)
C3 C4 1.528(5)
C3 C5 1.543(4)
C3 Si1 1.890(3)
C6 C7 1.516(7)
C6 C8 1.520(6)
C6 Si1 1.872(4)
C9 C10 1.537(5)
C9 C11 1.524(5)
C9 Si1 1.865(3)
C12 C54 1.468(4)
C12 N1 1.272(4)
C21 C22 1.416(4)
C21 C42 1.409(4)
C22 C23 1.409(4)
C22 C31 1.446(4)
C23 C24 1.376(4)
C24 C25 1.429(4)
C24 C29 1.442(4)
C25 C26 1.364(4)
C26 C27 1.417(4)
C27 C28 1.357(4)
C28 C29 1.437(4)
C29 C30 1.383(4)
C30 C31 1.418(4)
C31 C32 1.415(4)
C32 C33 1.422(4)
C32 C51 1.492(4)
C33 C34 1.410(4)
C33 C42 1.438(4)
C34 C35 1.383(4)
C35 C36 1.444(5)
C35 C40 1.422(5)
C36 C37 1.358(5)
C37 C38 1.406(6)
C38 C39 1.348(6)
C39 C40 1.441(4)
C40 C41 1.392(4)
C41 C42 1.408(4)
C51 C52 1.394(4)
C51 C56 1.391(4)
C52 C53 1.382(4)
C53 C54 1.389(4)
C54 C55 1.394(4)
C55 C56 1.381(4)
C61 C62 1.521(4)
C61 C66 1.514(4)
C61 N1 1.468(4)
C62 C63 1.524(4)
C63 C63A 1.520(4)
C63 C63B 1.525(4)
C63 N64 1.498(4)
C65 C65A 1.534(4)
C65 C65B 1.518(4)
C65 C66 1.529(4)
C65 N64 1.494(4)
N64 O1 1.287(3)

loop_
_smtbx_masks_void_nr
_smtbx_masks_void_average_x
_smtbx_masks_void_average_y
_smtbx_masks_void_average_z
_smtbx_masks_void_volume
_smtbx_masks_void_count_electrons
1 0.000 -0.362 0.000 389.0 11.6
2 0.500 -0.336 0.500 389.0 11.6
